data_2238909
loop_
_publ_author_name
'Corfield, Peter W. R.'
'Balija, Amy M.'

_publ_section_title
;
 Benzene-1,3,5-triyl tribenzoate
;
_journal_coeditor_code PK2503
_journal_issue 12
_journal_name_full 'Acta Crystallographica Section E'
_journal_page_first o1822
_journal_page_last o1823
_journal_paper_doi 10.1107/S1600536813031462
_journal_volume 69
_journal_year 2013
_chemical_formula_iupac 'C27 H18 O6'
_chemical_formula_moiety 'C27 H18 O6'
_chemical_formula_sum 'C27 H18 O6'
_chemical_formula_weight 438.41
_chemical_name_common 'phloroglucinol tribenzoate'
_chemical_name_systematic
;
Benzene-1,3,5-triyl tribenzoate
;
_space_group_IT_number 14
_symmetry_cell_setting monoclinic
_symmetry_space_group_name_Hall '-P 2ybc'
_symmetry_space_group_name_H-M 'P 1 21/c 1'
_atom_sites_solution_hydrogens geom
_atom_sites_solution_primary direct
_cell_angle_alpha 90.00
_cell_angle_beta 103.22(2)
_cell_angle_gamma 90.00
_cell_formula_units_Z 4
_cell_length_a 23.128(5)
_cell_length_b 6.332(2)
_cell_length_c 15.030(3)
_cell_measurement_reflns_used 25
_cell_measurement_temperature 295(2)
_cell_measurement_theta_max 20.3
_cell_measurement_theta_min 3.6
_cell_volume 2142.8(9)
_computing_cell_refinement 'CAD-4 Software (Enraf--Nonius, 1989)'
_computing_data_collection 'CAD-4 Software (Enraf--Nonius, 1989)'
_computing_data_reduction
;
data reduction followed procedures in Corfield <i>et al.</i> (1973);
data were averaged with a local version of <i>SORTAV</i> (Blessing,
1989)
;
_computing_molecular_graphics 'ORTEPIII (Burnett & Johnson, 1996)'
_computing_publication_material 'SHELXL97 (Sheldrick, 2008)'
_computing_structure_refinement 'SHELXL97 (Sheldrick, 2008)'
_computing_structure_solution 'SHELXS97 (Sheldrick, 2008)'
_diffrn_ambient_temperature 295(2)
_diffrn_measured_fraction_theta_full 0.999
_diffrn_measured_fraction_theta_max 0.999
_diffrn_measurement_device_type 'Enraf--Nonius CAD-4'
_diffrn_measurement_method '\q/2\q scans'
_diffrn_radiation_monochromator graphite
_diffrn_radiation_source 'fine-focus sealed tube'
_diffrn_radiation_type MoK\a
_diffrn_radiation_wavelength 0.71070
_diffrn_reflns_av_R_equivalents 0.0210
_diffrn_reflns_av_sigmaI/netI 0.0847
_diffrn_reflns_limit_h_max 26
_diffrn_reflns_limit_h_min -27
_diffrn_reflns_limit_k_max 7
_diffrn_reflns_limit_k_min 0
_diffrn_reflns_limit_l_max 17
_diffrn_reflns_limit_l_min 0
_diffrn_reflns_number 4950
_diffrn_reflns_theta_full 24.98
_diffrn_reflns_theta_max 24.98
_diffrn_reflns_theta_min 1.81
_diffrn_standards_decay_% 0.5(4)
_diffrn_standards_interval_time 120
_diffrn_standards_number 3
_exptl_absorpt_coefficient_mu 0.096
_exptl_absorpt_correction_type none
_exptl_crystal_colour colourless
_exptl_crystal_density_diffrn 1.359
_exptl_crystal_density_method 'not measured'
_exptl_crystal_description 'plate cut from large crystal'
_exptl_crystal_F_000 912
_exptl_crystal_size_max 0.4
_exptl_crystal_size_mid 0.4
_exptl_crystal_size_min 0.13
_refine_diff_density_max 0.154
_refine_diff_density_min -0.163
_refine_ls_extinction_coef 0.0067(7)
_refine_ls_extinction_expression Fc^*^=kFc[1+0.001xFc^2^\l^3^/sin(2\q)]^-1/4^
_refine_ls_extinction_method 'SHELXL97 (Sheldrick, 2008)'
_refine_ls_goodness_of_fit_ref 1.026
_refine_ls_hydrogen_treatment constr
_refine_ls_matrix_type full
_refine_ls_number_parameters 295
_refine_ls_number_reflns 3775
_refine_ls_number_restraints 2
_refine_ls_restrained_S_all 1.027
_refine_ls_R_factor_all 0.1164
_refine_ls_R_factor_gt 0.0401
_refine_ls_shift/su_max 0.000
_refine_ls_shift/su_mean 0.000
_refine_ls_structure_factor_coef Fsqd
_refine_ls_weighting_details 'calc w=1/[\s^2^(Fo^2^)+(0.0000P)^2^+0.4500P] where P=(Fo^2^+2Fc^2^)/3'
_refine_ls_weighting_scheme calc
_refine_ls_wR_factor_gt 0.0913
_refine_ls_wR_factor_ref 0.1137
_reflns_number_gt 2096
_reflns_number_total 3775
_reflns_threshold_expression I>2\s(I)
_cod_data_source_file pk2503.cif
_cod_data_source_block I
_cod_original_sg_symbol_H-M 'P 21/c'
_cod_database_code 2238909

loop_
_symmetry_equiv_pos_as_xyz
'x, y, z'
'x, -y+1/2, z+1/2'
'-x, -y, -z'
'-x, y-1/2, -z-1/2'

loop_
_atom_site_type_symbol
_atom_site_label
_atom_site_fract_x
_atom_site_fract_y
_atom_site_fract_z
_atom_site_U_iso_or_equiv
_atom_site_adp_type
_atom_site_calc_flag
_atom_site_refinement_flags
_atom_site_occupancy
_atom_site_symmetry_multiplicity
_atom_site_disorder_assembly
_atom_site_disorder_group
O O1 0.35661(7) 0.5340(3) 0.49441(10) 0.0470(4) Uani d . 1 1 . .
O O2 0.15556(7) 0.3414(3) 0.35077(11) 0.0486(4) Uani d . 1 1 . .
O O3 0.24069(7) 0.9621(3) 0.25815(12) 0.0538(5) Uani d D 1 1 . .
O O4 0.37050(8) 0.2080(3) 0.44526(14) 0.0740(6) Uani d . 1 1 . .
O O5 0.11874(8) 0.5541(3) 0.44322(14) 0.0719(6) Uani d . 1 1 . .
C C1 0.30356(10) 0.5610(4) 0.42800(15) 0.0405(6) Uani d . 1 1 A .
C C2 0.25623(10) 0.4259(4) 0.42122(16) 0.0438(6) Uani d . 1 1 . .
H H2 0.2590 0.3050 0.4571 0.053 Uiso calc R 1 1 . .
C C3 0.20481(10) 0.4767(4) 0.35957(16) 0.0421(6) Uani d . 1 1 A .
C C4 0.19981(10) 0.6514(4) 0.30364(16) 0.0436(6) Uani d . 1 1 . .
H H4 0.1646 0.6809 0.2614 0.052 Uiso calc R 1 1 A .
C C5 0.24860(10) 0.7809(4) 0.31228(15) 0.0416(6) Uani d . 1 1 A .
C C6 0.30092(10) 0.7405(4) 0.37541(15) 0.0429(6) Uani d . 1 1 . .
H H6 0.3333 0.8312 0.3822 0.051 Uiso calc R 1 1 A .
C C7 0.38779(10) 0.3519(4) 0.49572(17) 0.0455(6) Uani d . 1 1 . .
C C8 0.11408(10) 0.3985(4) 0.39679(17) 0.0466(6) Uani d . 1 1 . .
C C10 0.44494(5) 0.3584(3) 0.56490(10) 0.0428(6) Uani d G 1 1 . .
C C11 0.47896(7) 0.1775(2) 0.57685(11) 0.0577(7) Uani d G 1 1 . .
H H11 0.4646 0.0550 0.5453 0.069 Uiso calc R 1 1 . .
C C12 0.53426(7) 0.1781(3) 0.63561(13) 0.0669(8) Uani d G 1 1 . .
H H12 0.5572 0.0560 0.6437 0.080 Uiso calc R 1 1 . .
C C13 0.55554(6) 0.3595(3) 0.68242(11) 0.0650(8) Uani d G 1 1 . .
H H13 0.5929 0.3599 0.7221 0.078 Uiso calc R 1 1 . .
C C14 0.52152(7) 0.5404(3) 0.67047(11) 0.0642(8) Uani d G 1 1 . .
H H14 0.5359 0.6629 0.7021 0.077 Uiso calc R 1 1 . .
C C15 0.46622(7) 0.5399(2) 0.61171(12) 0.0551(7) Uani d G 1 1 . .
H H15 0.4433 0.6620 0.6036 0.066 Uiso calc R 1 1 . .
C C16 0.06392(6) 0.2479(2) 0.38278(11) 0.0440(6) Uani d G 1 1 . .
C C17 0.06666(6) 0.0496(3) 0.34617(11) 0.0513(7) Uani d G 1 1 . .
H H17 0.1011 0.0056 0.3296 0.062 Uiso calc R 1 1 . .
C C18 0.01834(8) -0.0835(2) 0.33404(12) 0.0607(8) Uani d G 1 1 . .
H H18 0.0202 -0.2173 0.3093 0.073 Uiso calc R 1 1 . .
C C19 -0.03272(7) -0.0183(3) 0.35852(13) 0.0720(9) Uani d G 1 1 . .
H H19 -0.0653 -0.1081 0.3503 0.086 Uiso calc R 1 1 . .
C C20 -0.03546(6) 0.1800(3) 0.39513(13) 0.0749(9) Uani d G 1 1 . .
H H20 -0.0699 0.2239 0.4116 0.090 Uiso calc R 1 1 . .
C C21 0.01286(7) 0.3131(2) 0.40725(12) 0.0599(8) Uani d G 1 1 . .
H H21 0.0110 0.4469 0.4320 0.072 Uiso calc R 1 1 . .
C C22A 0.26207(19) 1.2348(5) 0.1664(2) 0.0428(10) Uani d P 0.869(3) 1 A 1
C C23A 0.30488(14) 1.3733(8) 0.1497(2) 0.0522(9) Uani d P 0.869(3) 1 A 1
H H23A 0.3449 1.3461 0.1738 0.063 Uiso calc PR 0.869(3) 1 A 1
C C24A 0.2879(2) 1.5522(7) 0.0970(3) 0.0608(9) Uani d P 0.869(3) 1 A 1
H H24A 0.3165 1.6471 0.0872 0.073 Uiso calc PR 0.869(3) 1 A 1
C C25A 0.2294(3) 1.5889(6) 0.0596(3) 0.0573(9) Uani d P 0.869(3) 1 A 1
H H25A 0.2183 1.7081 0.0236 0.069 Uiso calc PR 0.869(3) 1 A 1
C C26A 0.18673(18) 1.4519(10) 0.0746(3) 0.0561(9) Uani d P 0.869(3) 1 A 1
H H26A 0.1470 1.4774 0.0478 0.067 Uiso calc PR 0.869(3) 1 A 1
C C27A 0.20245(17) 1.2766(7) 0.1291(3) 0.0487(10) Uani d P 0.869(3) 1 A 1
H H27A 0.1733 1.1866 0.1408 0.058 Uiso calc PR 0.869(3) 1 A 1
C C9A 0.28368(12) 1.0471(5) 0.22254(18) 0.0428(7) Uani d P 0.869(3) 1 A 1
O O6A 0.33266(8) 0.9761(4) 0.23489(14) 0.0620(7) Uani d P 0.869(3) 1 A 1
C C27B 0.2213(18) 1.234(3) 0.1497(18) 0.0487(10) Uani d PGD 0.131(3) 1 A 2
C C22B 0.2801(15) 1.294(4) 0.1727(14) 0.0428(10) Uani d PG 0.131(3) 1 A 2
H H22B 0.3076 1.2125 0.2132 0.051 Uiso calc PR 0.131(3) 1 A 2
C C23B 0.2982(8) 1.475(5) 0.136(2) 0.0522(9) Uani d PG 0.131(3) 1 A 2
H H23B 0.3379 1.5149 0.1511 0.063 Uiso calc PR 0.131(3) 1 A 2
C C24B 0.2575(17) 1.595(3) 0.0756(18) 0.0608(9) Uani d PG 0.131(3) 1 A 2
H H24B 0.2697 1.7173 0.0506 0.073 Uiso calc PR 0.131(3) 1 A 2
C C25B 0.1986(14) 1.536(4) 0.0526(14) 0.0573(9) Uani d PG 0.131(3) 1 A 2
H H25B 0.1711 1.6174 0.0121 0.069 Uiso calc PR 0.131(3) 1 A 2
C C26B 0.1805(8) 1.355(5) 0.090(2) 0.0561(9) Uani d PG 0.131(3) 1 A 2
H H26B 0.1408 1.3150 0.0742 0.067 Uiso calc PR 0.131(3) 1 A 2
O O6B 0.1535(6) 0.978(2) 0.1877(11) 0.077(5) Uani d P 0.131(3) 1 A 2
C C9B 0.1998(8) 1.048(3) 0.1964(12) 0.059(6) Uiso d PD 0.131(3) 1 A 2

loop_
_atom_site_aniso_label
_atom_site_aniso_U_11
_atom_site_aniso_U_22
_atom_site_aniso_U_33
_atom_site_aniso_U_12
_atom_site_aniso_U_13
_atom_site_aniso_U_23
O1 0.0475(9) 0.0382(10) 0.0499(10) 0.0048(8) 0.0003(8) 0.0000(8)
O2 0.0472(9) 0.0429(10) 0.0581(10) -0.0123(9) 0.0169(8) -0.0070(9)
O3 0.0517(10) 0.0453(11) 0.0634(11) 0.0024(9) 0.0110(9) 0.0177(9)
O4 0.0591(12) 0.0552(13) 0.0993(16) 0.0053(10) 0.0007(11) -0.0290(12)
O5 0.0679(12) 0.0612(13) 0.0925(15) -0.0157(10) 0.0308(11) -0.0328(12)
C1 0.0396(13) 0.0417(15) 0.0382(13) 0.0046(11) 0.0044(10) -0.0013(12)
C2 0.0507(15) 0.0372(14) 0.0445(13) -0.0026(12) 0.0130(11) 0.0032(12)
C3 0.0413(13) 0.0388(14) 0.0464(14) -0.0048(12) 0.0106(11) -0.0036(12)
C4 0.0388(13) 0.0474(15) 0.0432(14) 0.0005(12) 0.0064(10) -0.0012(13)
C5 0.0421(14) 0.0372(14) 0.0458(14) 0.0020(11) 0.0104(11) 0.0058(12)
C6 0.0429(13) 0.0395(15) 0.0457(13) -0.0029(12) 0.0091(11) 0.0012(12)
C7 0.0461(14) 0.0397(15) 0.0522(15) -0.0017(13) 0.0141(12) -0.0001(13)
C8 0.0441(14) 0.0472(17) 0.0472(14) -0.0001(12) 0.0075(12) -0.0017(13)
C10 0.0406(13) 0.0410(15) 0.0482(14) 0.0024(12) 0.0128(11) 0.0026(12)
C11 0.0518(16) 0.0458(17) 0.0748(19) 0.0068(13) 0.0128(14) 0.0017(15)
C12 0.0577(18) 0.060(2) 0.080(2) 0.0194(16) 0.0112(15) 0.0102(17)
C13 0.0492(16) 0.082(2) 0.0601(17) 0.0045(17) 0.0057(14) 0.0026(17)
C14 0.0582(17) 0.062(2) 0.0667(18) -0.0016(16) 0.0022(14) -0.0092(16)
C15 0.0545(16) 0.0495(17) 0.0576(16) 0.0083(14) 0.0051(13) -0.0015(14)
C16 0.0443(14) 0.0437(16) 0.0423(13) -0.0037(12) 0.0065(11) 0.0015(12)
C17 0.0471(15) 0.0463(17) 0.0584(16) -0.0013(13) 0.0076(12) 0.0043(14)
C18 0.0631(18) 0.0492(18) 0.0644(18) -0.0142(15) 0.0033(15) -0.0014(15)
C19 0.0600(18) 0.080(2) 0.074(2) -0.0318(18) 0.0125(15) 0.0009(18)
C20 0.0544(17) 0.091(3) 0.085(2) -0.0153(18) 0.0282(16) -0.002(2)
C21 0.0575(16) 0.0639(19) 0.0622(17) -0.0062(15) 0.0220(14) -0.0067(15)
C22A 0.052(3) 0.038(2) 0.0378(14) 0.0008(15) 0.0095(14) 0.0018(14)
C23A 0.0564(19) 0.047(2) 0.0508(18) -0.006(2) 0.0064(15) 0.0091(19)
C24A 0.073(3) 0.048(2) 0.059(2) -0.010(2) 0.010(2) 0.0138(18)
C25A 0.075(3) 0.045(2) 0.0516(18) 0.0102(19) 0.015(2) 0.0108(16)
C26A 0.0589(18) 0.058(3) 0.0516(19) 0.0195(19) 0.0123(15) 0.004(2)
C27A 0.049(2) 0.0471(19) 0.052(2) 0.0086(18) 0.0165(19) 0.0037(17)
C9A 0.0424(16) 0.0424(17) 0.0438(16) -0.0015(15) 0.0103(13) 0.0017(14)
O6A 0.0471(13) 0.0663(16) 0.0751(15) 0.0141(11) 0.0191(11) 0.0256(12)
C27B 0.049(2) 0.0471(19) 0.052(2) 0.0086(18) 0.0165(19) 0.0037(17)
C22B 0.052(3) 0.038(2) 0.0378(14) 0.0008(15) 0.0095(14) 0.0018(14)
C23B 0.0564(19) 0.047(2) 0.0508(18) -0.006(2) 0.0064(15) 0.0091(19)
C24B 0.073(3) 0.048(2) 0.059(2) -0.010(2) 0.010(2) 0.0138(18)
C25B 0.075(3) 0.045(2) 0.0516(18) 0.0102(19) 0.015(2) 0.0108(16)
C26B 0.0589(18) 0.058(3) 0.0516(19) 0.0195(19) 0.0123(15) 0.004(2)
O6B 0.042(8) 0.069(11) 0.119(13) -0.003(8) 0.017(8) 0.032(10)

loop_
_atom_type_symbol
_atom_type_description
_atom_type_scat_dispersion_real
_atom_type_scat_dispersion_imag
_atom_type_scat_source
O O 0.0106 0.0060 'International Tables Vol C Tables 4.2.6.8 and 6.1.1.4'
C C 0.0033 0.0016 'International Tables Vol C Tables 4.2.6.8 and 6.1.1.4'
H H 0.0000 0.0000 'International Tables Vol C Tables 4.2.6.8 and 6.1.1.4'

loop_
_geom_angle_atom_site_label_1
_geom_angle_atom_site_label_2
_geom_angle_atom_site_label_3
_geom_angle
C7 O1 C1 119.26(19)
C8 O2 C3 116.22(19)
C9B O3 C5 138.3(9)
C9B O3 C9A 91.9(8)
C5 O3 C9A 123.5(2)
C6 C1 C2 122.7(2)
C6 C1 O1 115.2(2)
C2 C1 O1 121.9(2)
C1 C2 C3 117.3(2)
C1 C2 H2 121.4
C3 C2 H2 121.4
C4 C3 C2 122.7(2)
C4 C3 O2 118.6(2)
C2 C3 O2 118.7(2)
C3 C4 C5 117.9(2)
C3 C4 H4 121.1
C5 C4 H4 121.1
C4 C5 C6 121.7(2)
C4 C5 O3 116.1(2)
C6 C5 O3 122.1(2)
C1 C6 C5 117.7(2)
C1 C6 H6 121.2
C5 C6 H6 121.2
O4 C7 O1 122.6(2)
O4 C7 C10 125.5(2)
O1 C7 C10 111.8(2)
O5 C8 O2 122.5(2)
O5 C8 C16 125.2(2)
O2 C8 C16 112.3(2)
C11 C10 C15 120.0
C11 C10 C7 117.32(15)
C15 C10 C7 122.53(15)
C12 C11 C10 120.0
C12 C11 H11 120.0
C10 C11 H11 120.0
C11 C12 C13 120.0
C11 C12 H12 120.0
C13 C12 H12 120.0
C12 C13 C14 120.0
C12 C13 H13 120.0
C14 C13 H13 120.0
C15 C14 C13 120.0
C15 C14 H14 120.0
C13 C14 H14 120.0
C14 C15 C10 120.0
C14 C15 H15 120.0
C10 C15 H15 120.0
C17 C16 C21 120.0
C17 C16 C8 122.56(15)
C21 C16 C8 117.44(15)
C16 C17 C18 120.0
C16 C17 H17 120.0
C18 C17 H17 120.0
C19 C18 C17 120.0
C19 C18 H18 120.0
C17 C18 H18 120.0
C20 C19 C18 120.0
C20 C19 H19 120.0
C18 C19 H19 120.0
C21 C20 C19 120.0
C21 C20 H20 120.0
C19 C20 H20 120.0
C20 C21 C16 120.0
C20 C21 H21 120.0
C16 C21 H21 120.0
C23A C22A C27A 119.3(3)
C23A C22A C9A 116.7(4)
C27A C22A C9A 124.0(4)
C22A C23A C24A 120.0(3)
C22A C23A H23A 120.0
C24A C23A H23A 120.0
C25A C24A C23A 120.0(3)
C25A C24A H24A 120.0
C23A C24A H24A 120.0
C24A C25A C26A 120.6(3)
C24A C25A H25A 119.7
C26A C25A H25A 119.7
C25A C26A C27A 120.3(3)
C25A C26A H26A 119.8
C27A C26A H26A 119.8
C22A C27A C26A 119.7(3)
C22A C27A H27A 120.1
C26A C27A H27A 120.1
O6A C9A O3 123.3(3)
O6A C9A C22A 125.3(3)
O3 C9A C22A 111.4(3)
C22B C27B C26B 120.0
C22B C27B C9B 121(3)
C26B C27B C9B 119(3)
C27B C22B C23B 120.0
C27B C22B H22B 120.0
C23B C22B H22B 120.0
C24B C23B C22B 120.0
C24B C23B H23B 120.0
C22B C23B H23B 120.0
C25B C24B C23B 120.0
C25B C24B H24B 120.0
C23B C24B H24B 120.0
C24B C25B C26B 120.0
C24B C25B H25B 120.0
C26B C25B H25B 120.0
C25B C26B C27B 120.0
C25B C26B H26B 120.0
C27B C26B H26B 120.0
O6B C9B O3 115.8(15)
O6B C9B C27B 131(2)
O3 C9B C27B 114(2)

loop_
_geom_bond_atom_site_label_1
_geom_bond_atom_site_label_2
_geom_bond_distance
O1 C7 1.357(3)
O1 C1 1.404(3)
O2 C8 1.354(3)
O2 C3 1.407(3)
O3 C9B 1.285(15)
O3 C5 1.394(3)
O3 C9A 1.345(3)
O4 C7 1.194(3)
O5 C8 1.198(3)
C1 C6 1.378(3)
C1 C2 1.374(3)
C2 C3 1.368(3)
C2 H2 0.9300
C3 C4 1.378(3)
C4 C5 1.377(3)
C4 H4 0.9300
C5 C6 1.380(3)
C6 H6 0.9300
C7 C10 1.484(3)
C8 C16 1.479(3)
C10 C11 1.3780
C10 C15 1.3781
C11 C12 1.3780
C11 H11 0.9300
C12 C13 1.3780
C12 H12 0.9300
C13 C14 1.3780
C13 H13 0.9300
C14 C15 1.3781
C14 H14 0.9300
C15 H15 0.9300
C16 C17 1.3780
C16 C21 1.3781
C17 C18 1.3780
C17 H17 0.9300
C18 C19 1.3780
C18 H18 0.9300
C19 C20 1.3780
C19 H19 0.9300
C20 C21 1.3780
C20 H20 0.9300
C21 H21 0.9300
C22A C23A 1.388(4)
C22A C27A 1.390(4)
C22A C9A 1.477(4)
C23A C24A 1.386(4)
C23A H23A 0.9300
C24A C25A 1.362(5)
C24A H24A 0.9300
C25A C26A 1.371(5)
C25A H25A 0.9300
C26A C27A 1.378(5)
C26A H26A 0.9300
C27A H27A 0.9300
C9A O6A 1.193(3)
C27B C22B 1.3780
C27B C26B 1.3781
C27B C9B 1.514(16)
C22B C23B 1.3780
C22B H22B 0.9300
C23B C24B 1.3780
C23B H23B 0.9300
C24B C25B 1.3780
C24B H24B 0.9300
C25B C26B 1.3780
C25B H25B 0.9300
C26B H26B 0.9300
O6B C9B 1.14(2)

loop_
_geom_torsion_atom_site_label_1
_geom_torsion_atom_site_label_2
_geom_torsion_atom_site_label_3
_geom_torsion_atom_site_label_4
_geom_torsion
C6 C1 O1 C7 -125.2(2)
C1 O1 C7 O4 -3.8(4)
C1 O1 C7 C10 175.05(18)
O1 C7 C10 C11 175.99(15)
O1 C7 C10 C15 -8.5(2)
C2 C3 O2 C8 98.2(3)
C3 O2 C8 O5 -0.6(3)
C3 O2 C8 C16 179.54(18)
O2 C8 C16 C17 14.8(3)
O2 C8 C16 C21 -164.75(15)
C4 C5 O3 C9A -146.3(2)
C4 C5 O3 C9B -3.1(15)
C5 O3 C9A O6A -0.8(4)
C5 O3 C9A C22A 178.6(2)
C5 O3 C9B O6B 12(3)
C5 O3 C9B C22B -169.2(9)
O3 C9A C22A C23A 160.5(3)
O3 C9A C22A C27A -20.7(4)
O3 C9B C27B C26B -172.6(13)
O3 C9B C27B C22B 2(2)
